data_4075049
loop_
_publ_author_name
'Huynh, Han Vinh'
'Meier, Nicole'
'Pape, Tania'
'Hahn, F. Ekkehardt'

_publ_section_title
;
 Benzothiazolin-2-ylidene Complexes of Iridium(I)
;
_journal_issue 12
_journal_name_full Organometallics
_journal_page_first 3012
_journal_paper_doi 10.1021/om060006i
_journal_volume 25
_journal_year 2006
_chemical_formula_sum 'C18 H21 Br Ir N S'
_chemical_formula_weight 555.53
_chemical_name_systematic
; 
 ? 
;
_space_group_IT_number 14
_symmetry_cell_setting monoclinic
_symmetry_space_group_name_Hall '-P 2ybc'
_symmetry_space_group_name_H-M 'P 1 21/c 1'
_atom_sites_solution_hydrogens geom
_atom_sites_solution_primary direct
_atom_sites_solution_secondary difmap
_audit_creation_method SHELXL-97
_cell_angle_alpha 90.00
_cell_angle_beta 106.774(3)
_cell_angle_gamma 90.00
_cell_formula_units_Z 8
_cell_length_a 15.998(3)
_cell_length_b 13.005(2)
_cell_length_c 16.687(3)
_cell_measurement_reflns_used 900
_cell_measurement_temperature 153(2)
_cell_measurement_theta_max 22.5
_cell_measurement_theta_min 1
_cell_volume 3324.1(10)
_computing_cell_refinement 'SAINT (Bruker AXS, 2000)'
_computing_data_collection 'SMART (Bruker AXS, 2000)'
_computing_data_reduction 'SAINT,SADABS (Bruker AXS, 2000)'
_computing_molecular_graphics
;
ORTEP3,L.J. Farrugia, J. Appl. Cryst. (1997) 30, 565
;
_computing_structure_refinement 'SHELXL-97 (Sheldrick, 1997)'
_computing_structure_solution 'SHELXS-97 (Sheldrick, 1990)'
_diffrn_ambient_temperature 153(2)
_diffrn_detector_area_resol_mean 80
_diffrn_measured_fraction_theta_full 1.000
_diffrn_measured_fraction_theta_max 1.000
_diffrn_measurement_device_type 'CCD area detector'
_diffrn_measurement_method 'Omega and Phi scans'
_diffrn_radiation_monochromator graphite
_diffrn_radiation_source 'rotating anode'
_diffrn_radiation_type MoK\a
_diffrn_radiation_wavelength 0.71073
_diffrn_reflns_av_R_equivalents 0.0698
_diffrn_reflns_av_sigmaI/netI 0.0642
_diffrn_reflns_limit_h_max 20
_diffrn_reflns_limit_h_min -20
_diffrn_reflns_limit_k_max 16
_diffrn_reflns_limit_k_min -16
_diffrn_reflns_limit_l_max 21
_diffrn_reflns_limit_l_min -21
_diffrn_reflns_number 32003
_diffrn_reflns_theta_full 27.50
_diffrn_reflns_theta_max 27.50
_diffrn_reflns_theta_min 2.02
_exptl_absorpt_coefficient_mu 10.559
_exptl_absorpt_correction_T_max 0.6203
_exptl_absorpt_correction_T_min 0.3195
_exptl_absorpt_correction_type multi-scan
_exptl_absorpt_process_details
; 
 Corrections were done with the SADABS program, utilizing the none merged
 raw data obtained from the integration process. Integration and final cell
 refinement were done with SAINT.

 SADABS reports ratio of Tmin/Tmax = 0.612871   

;
_exptl_crystal_colour colourless
_exptl_crystal_density_diffrn 2.220
_exptl_crystal_density_method 'not measured'
_exptl_crystal_description 'transparent prism'
_exptl_crystal_F_000 2112
_exptl_crystal_size_max 0.14
_exptl_crystal_size_mid 0.07
_exptl_crystal_size_min 0.05
_refine_diff_density_max 1.653
_refine_diff_density_min -1.415
_refine_diff_density_rms 0.200
_refine_ls_extinction_method none
_refine_ls_goodness_of_fit_ref 1.010
_refine_ls_hydrogen_treatment noref
_refine_ls_matrix_type full
_refine_ls_number_parameters 397
_refine_ls_number_reflns 7636
_refine_ls_number_restraints 0
_refine_ls_restrained_S_all 1.010
_refine_ls_R_factor_all 0.0502
_refine_ls_R_factor_gt 0.0374
_refine_ls_shift/su_max 0.002
_refine_ls_shift/su_mean 0.000
_refine_ls_structure_factor_coef Fsqd
_refine_ls_weighting_details 'calc w=1/[\s^2^(Fo^2^)+(0.0118P)^2^+6.5729P] where P=(Fo^2^+2Fc^2^)/3'
_refine_ls_weighting_scheme calc
_refine_ls_wR_factor_gt 0.0745
_refine_ls_wR_factor_ref 0.0789
_reflns_number_gt 6362
_reflns_number_total 7636
_reflns_threshold_expression >2sigma(I)
_cod_data_source_file om060006isi20060104_092422.cif
_cod_data_source_block sad
_cod_original_cell_volume 3323.9(9)
_cod_original_sg_symbol_H-M P2(1)/c
_cod_database_code 4075049

loop_
_symmetry_equiv_pos_as_xyz
'x, y, z'
'-x, y+1/2, -z+1/2'
'-x, -y, -z'
'x, -y-1/2, z-1/2'

loop_
_atom_site_label
_atom_site_type_symbol
_atom_site_fract_x
_atom_site_fract_y
_atom_site_fract_z
_atom_site_U_iso_or_equiv
_atom_site_adp_type
_atom_site_occupancy
_atom_site_symmetry_multiplicity
_atom_site_calc_flag
_atom_site_refinement_flags
Ir1 Ir 0.974600(15) 0.712132(17) 0.723589(14) 0.01493(7) Uani 1 1 d .
Br1 Br 1.08338(4) 0.82923(5) 0.67389(4) 0.02508(15) Uani 1 1 d .
C1 C 1.0753(4) 0.6441(5) 0.8031(3) 0.0171(12) Uani 1 1 d .
C2 C 1.1387(4) 0.5630(4) 0.9310(4) 0.0190(13) Uani 1 1 d .
C3 C 1.2038(4) 0.5442(4) 0.8918(4) 0.0194(13) Uani 1 1 d .
C4 C 1.2779(4) 0.4881(4) 0.9322(4) 0.0199(13) Uani 1 1 d .
H4 H 1.3224 0.4749 0.9062 0.024 Uiso 1 1 calc R
C5 C 1.2844(4) 0.4520(5) 1.0118(4) 0.0242(14) Uani 1 1 d .
H5 H 1.3344 0.4135 1.0409 0.029 Uiso 1 1 calc R
C6 C 1.2195(4) 0.4707(4) 1.0504(4) 0.0226(14) Uani 1 1 d .
H6 H 1.2261 0.4448 1.1051 0.027 Uiso 1 1 calc R
C7 C 1.1458(4) 0.5263(5) 1.0103(4) 0.0225(14) Uani 1 1 d .
H7 H 1.1014 0.5390 1.0364 0.027 Uiso 1 1 calc R
C8 C 0.9893(4) 0.6431(5) 0.8996(4) 0.0232(14) Uani 1 1 d .
H8A H 1.0030 0.6704 0.9573 0.028 Uiso 1 1 calc R
H8B H 0.9538 0.5800 0.8963 0.028 Uiso 1 1 calc R
C9 C 0.9395(4) 0.7214(4) 0.8386(4) 0.0201(13) Uani 1 1 d .
H9 H 0.8808 0.7070 0.8079 0.024 Uiso 1 1 calc R
C10 C 0.9769(4) 0.8166(5) 0.8250(4) 0.0213(13) Uani 1 1 d .
H10A H 1.0356 0.8324 0.8552 0.026 Uiso 1 1 calc R
H10B H 0.9433 0.8645 0.7858 0.026 Uiso 1 1 calc R
C11 C 0.8340(4) 0.7585(5) 0.6683(4) 0.0221(14) Uani 1 1 d .
H11 H 0.8416 0.8040 0.7144 0.026 Uiso 1 1 calc R
C12 C 0.8761(4) 0.7816(5) 0.6095(4) 0.0216(14) Uani 1 1 d .
H12 H 0.9130 0.8402 0.6185 0.026 Uiso 1 1 calc R
C13 C 0.8668(4) 0.7186(5) 0.5310(4) 0.0261(15) Uani 1 1 d .
H13A H 0.8681 0.7655 0.4846 0.031 Uiso 1 1 calc R
H13B H 0.8093 0.6838 0.5156 0.031 Uiso 1 1 calc R
C14 C 0.9386(5) 0.6375(5) 0.5409(4) 0.0290(16) Uani 1 1 d .
H14A H 0.9156 0.5797 0.5022 0.035 Uiso 1 1 calc R
H14B H 0.9881 0.6682 0.5249 0.035 Uiso 1 1 calc R
C15 C 0.9712(4) 0.5965(5) 0.6290(4) 0.0238(14) Uani 1 1 d .
H15 H 1.0326 0.5915 0.6529 0.029 Uiso 1 1 calc R
C16 C 0.9175(5) 0.5648(5) 0.6792(4) 0.0266(15) Uani 1 1 d .
H16 H 0.9454 0.5418 0.7345 0.032 Uiso 1 1 calc R
C17 C 0.8174(5) 0.5654(5) 0.6497(4) 0.0337(17) Uani 1 1 d .
H17A H 0.7978 0.5496 0.5891 0.040 Uiso 1 1 calc R
H17B H 0.7956 0.5101 0.6791 0.040 Uiso 1 1 calc R
C18 C 0.7770(4) 0.6665(5) 0.6645(4) 0.0299(16) Uani 1 1 d .
H18A H 0.7221 0.6768 0.6190 0.036 Uiso 1 1 calc R
H18B H 0.7617 0.6616 0.7177 0.036 Uiso 1 1 calc R
N1 N 1.0700(3) 0.6190(4) 0.8792(3) 0.0176(11) Uani 1 1 d .
S1 S 1.17304(10) 0.59987(12) 0.79187(9) 0.0209(3) Uani 1 1 d .
Ir2 Ir 0.516583(15) 0.549277(17) 0.264909(14) 0.01540(7) Uani 1 1 d .
Br2 Br 0.57101(4) 0.41898(5) 0.17168(4) 0.02625(15) Uani 1 1 d .
C21 C 0.4470(4) 0.6183(5) 0.1611(3) 0.0188(13) Uani 1 1 d .
C22 C 0.3259(4) 0.7084(5) 0.0839(4) 0.0215(14) Uani 1 1 d .
C23 C 0.3767(4) 0.7105(5) 0.0282(4) 0.0229(14) Uani 1 1 d .
C24 C 0.3434(5) 0.7585(5) -0.0493(4) 0.0261(15) Uani 1 1 d .
H24 H 0.3754 0.7579 -0.0892 0.031 Uiso 1 1 calc R
C25 C 0.2642(5) 0.8063(5) -0.0671(4) 0.0291(16) Uani 1 1 d .
H25 H 0.2422 0.8407 -0.1192 0.035 Uiso 1 1 calc R
C26 C 0.2152(4) 0.8059(5) -0.0106(4) 0.0253(15) Uani 1 1 d .
H26 H 0.1604 0.8402 -0.0246 0.030 Uiso 1 1 calc R
C27 C 0.2450(4) 0.7565(5) 0.0653(4) 0.0234(14) Uani 1 1 d .
H27 H 0.2113 0.7553 0.1038 0.028 Uiso 1 1 calc R
C28 C 0.3364(4) 0.6426(5) 0.2296(4) 0.0205(13) Uani 1 1 d .
H28A H 0.2743 0.6216 0.2115 0.025 Uiso 1 1 calc R
H28B H 0.3410 0.7084 0.2605 0.025 Uiso 1 1 calc R
C29 C 0.3911(4) 0.5606(5) 0.2859(4) 0.0186(13) Uani 1 1 d .
H29 H 0.4196 0.5768 0.3427 0.022 Uiso 1 1 calc R
C30 C 0.4007(4) 0.4603(5) 0.2557(4) 0.0215(14) Uani 1 1 d .
H30A H 0.3725 0.4431 0.1990 0.026 Uiso 1 1 calc R
H30B H 0.4353 0.4105 0.2923 0.026 Uiso 1 1 calc R
C31 C 0.6251(4) 0.6507(4) 0.2727(4) 0.0202(13) Uani 1 1 d .
H31 H 0.6047 0.6535 0.2134 0.024 Uiso 1 1 calc R
C32 C 0.5719(4) 0.6939(4) 0.3184(4) 0.0196(13) Uani 1 1 d .
H32 H 0.5172 0.7223 0.2881 0.024 Uiso 1 1 calc R
C33 C 0.5975(4) 0.6974(5) 0.4132(4) 0.0267(15) Uani 1 1 d .
H33A H 0.5723 0.7600 0.4307 0.032 Uiso 1 1 calc R
H33B H 0.6619 0.7029 0.4348 0.032 Uiso 1 1 calc R
C34 C 0.5678(4) 0.6042(5) 0.4531(4) 0.0291(16) Uani 1 1 d .
H34A H 0.6102 0.5918 0.5086 0.035 Uiso 1 1 calc R
H34B H 0.5107 0.6198 0.4622 0.035 Uiso 1 1 calc R
C35 C 0.5591(4) 0.5064(5) 0.4013(4) 0.0239(14) Uani 1 1 d .
H35 H 0.5068 0.4676 0.3920 0.029 Uiso 1 1 calc R
C36 C 0.6217(4) 0.4707(5) 0.3674(4) 0.0244(14) Uani 1 1 d .
H36 H 0.6091 0.4108 0.3334 0.029 Uiso 1 1 calc R
C37 C 0.7107(4) 0.5215(5) 0.3808(4) 0.0269(15) Uani 1 1 d .
H37A H 0.7548 0.4676 0.3823 0.032 Uiso 1 1 calc R
H37B H 0.7273 0.5565 0.4359 0.032 Uiso 1 1 calc R
C38 C 0.7122(4) 0.6005(5) 0.3122(4) 0.0230(14) Uani 1 1 d .
H38A H 0.7556 0.6546 0.3369 0.028 Uiso 1 1 calc R
H38B H 0.7316 0.5655 0.2680 0.028 Uiso 1 1 calc R
N2 N 0.3687(3) 0.6555(4) 0.1570(3) 0.0184(11) Uani 1 1 d .
S2 S 0.47261(11) 0.64296(13) 0.06945(10) 0.0238(4) Uani 1 1 d .

loop_
_atom_site_aniso_label
_atom_site_aniso_U_11
_atom_site_aniso_U_22
_atom_site_aniso_U_33
_atom_site_aniso_U_23
_atom_site_aniso_U_13
_atom_site_aniso_U_12
Ir1 0.01553(12) 0.01280(12) 0.01732(12) 0.00095(9) 0.00611(9) 0.00058(9)
Br1 0.0216(3) 0.0278(4) 0.0287(3) 0.0057(3) 0.0118(3) -0.0032(3)
C1 0.017(3) 0.020(3) 0.014(3) -0.001(2) 0.003(2) -0.001(2)
C2 0.019(3) 0.011(3) 0.026(3) -0.001(2) 0.004(3) 0.000(2)
C3 0.021(3) 0.015(3) 0.022(3) 0.002(2) 0.004(3) -0.003(3)
C4 0.017(3) 0.013(3) 0.030(3) 0.002(3) 0.006(3) 0.002(2)
C5 0.024(3) 0.019(3) 0.026(3) 0.002(3) 0.003(3) -0.001(3)
C6 0.031(4) 0.013(3) 0.023(3) 0.006(2) 0.006(3) -0.003(3)
C7 0.021(3) 0.017(3) 0.029(3) 0.002(3) 0.007(3) -0.001(3)
C8 0.019(3) 0.029(4) 0.025(3) 0.001(3) 0.012(3) 0.002(3)
C9 0.020(3) 0.021(3) 0.021(3) -0.001(2) 0.009(3) 0.007(3)
C10 0.026(3) 0.018(3) 0.021(3) 0.002(3) 0.009(3) 0.001(3)
C11 0.015(3) 0.028(3) 0.023(3) 0.003(3) 0.005(3) -0.001(3)
C12 0.014(3) 0.022(3) 0.028(3) 0.001(3) 0.004(3) 0.004(3)
C13 0.027(4) 0.029(4) 0.019(3) 0.004(3) 0.001(3) -0.001(3)
C14 0.037(4) 0.023(4) 0.026(3) 0.000(3) 0.007(3) 0.005(3)
C15 0.027(4) 0.023(3) 0.020(3) -0.005(3) 0.004(3) 0.002(3)
C16 0.045(4) 0.011(3) 0.024(3) 0.000(3) 0.010(3) 0.000(3)
C17 0.040(4) 0.028(4) 0.033(4) -0.002(3) 0.010(3) -0.018(3)
C18 0.022(4) 0.039(4) 0.027(4) 0.000(3) 0.004(3) -0.010(3)
N1 0.018(3) 0.016(3) 0.022(3) 0.004(2) 0.010(2) 0.000(2)
S1 0.0200(8) 0.0236(8) 0.0216(8) 0.0051(6) 0.0102(6) 0.0069(6)
Ir2 0.01488(12) 0.01495(12) 0.01709(12) 0.00090(9) 0.00575(9) -0.00065(9)
Br2 0.0305(4) 0.0203(3) 0.0332(4) -0.0035(3) 0.0175(3) 0.0005(3)
C21 0.025(3) 0.018(3) 0.014(3) -0.002(2) 0.007(3) -0.005(3)
C22 0.026(4) 0.023(3) 0.016(3) 0.000(3) 0.007(3) -0.002(3)
C23 0.026(4) 0.018(3) 0.025(3) -0.001(3) 0.009(3) -0.001(3)
C24 0.040(4) 0.019(3) 0.019(3) 0.002(3) 0.008(3) -0.003(3)
C25 0.044(4) 0.016(3) 0.020(3) 0.005(3) -0.003(3) 0.002(3)
C26 0.023(3) 0.018(3) 0.030(4) -0.005(3) -0.002(3) -0.002(3)
C27 0.024(3) 0.018(3) 0.024(3) -0.005(3) 0.000(3) -0.005(3)
C28 0.020(3) 0.026(3) 0.017(3) 0.006(3) 0.007(3) 0.001(3)
C29 0.011(3) 0.022(3) 0.021(3) -0.003(3) 0.003(2) -0.004(2)
C30 0.020(3) 0.019(3) 0.025(3) -0.002(3) 0.006(3) -0.011(3)
C31 0.017(3) 0.017(3) 0.023(3) -0.001(2) 0.001(3) -0.001(2)
C32 0.013(3) 0.014(3) 0.028(3) 0.005(3) 0.001(3) -0.001(2)
C33 0.025(4) 0.026(4) 0.028(4) -0.003(3) 0.005(3) 0.001(3)
C34 0.026(4) 0.038(4) 0.018(3) 0.003(3) -0.001(3) 0.004(3)
C35 0.022(3) 0.022(3) 0.025(3) 0.004(3) 0.003(3) -0.003(3)
C36 0.024(3) 0.021(3) 0.024(3) 0.008(3) -0.001(3) 0.002(3)
C37 0.017(3) 0.024(3) 0.039(4) 0.004(3) 0.007(3) 0.003(3)
C38 0.015(3) 0.025(3) 0.032(4) -0.003(3) 0.010(3) -0.001(3)
N2 0.019(3) 0.019(3) 0.018(3) 0.000(2) 0.006(2) -0.001(2)
S2 0.0264(9) 0.0283(9) 0.0196(8) 0.0049(7) 0.0113(7) 0.0039(7)

loop_
_atom_type_symbol
_atom_type_description
_atom_type_scat_dispersion_real
_atom_type_scat_dispersion_imag
_atom_type_scat_source
C C 0.0033 0.0016 'International Tables Vol C Tables 4.2.6.8 and 6.1.1.4'
H H 0.0000 0.0000 'International Tables Vol C Tables 4.2.6.8 and 6.1.1.4'
N N 0.0061 0.0033 'International Tables Vol C Tables 4.2.6.8 and 6.1.1.4'
S S 0.1246 0.1234 'International Tables Vol C Tables 4.2.6.8 and 6.1.1.4'
Br Br -0.2901 2.4595 'International Tables Vol C Tables 4.2.6.8 and 6.1.1.4'
Ir Ir -1.4442 7.9887 'International Tables Vol C Tables 4.2.6.8 and 6.1.1.4'

loop_
_geom_angle_atom_site_label_1
_geom_angle_atom_site_label_2
_geom_angle_atom_site_label_3
_geom_angle
C1 Ir1 C9 78.3(2)
C1 Ir1 C16 90.8(2)
C9 Ir1 C16 99.3(2)
C1 Ir1 C10 85.9(2)
C9 Ir1 C10 38.5(2)
C16 Ir1 C10 137.4(2)
C1 Ir1 C15 91.3(2)
C9 Ir1 C15 136.8(2)
C16 Ir1 C15 38.4(2)
C10 Ir1 C15 175.0(2)
C1 Ir1 C11 156.8(2)
C9 Ir1 C11 82.2(2)
C16 Ir1 C11 79.8(3)
C10 Ir1 C11 86.7(2)
C15 Ir1 C11 94.3(2)
C1 Ir1 C12 166.4(2)
C9 Ir1 C12 115.3(2)
C16 Ir1 C12 86.7(2)
C10 Ir1 C12 104.9(2)
C15 Ir1 C12 78.5(2)
C11 Ir1 C12 35.3(2)
C1 Ir1 Br1 89.19(17)
C9 Ir1 Br1 128.12(17)
C16 Ir1 Br1 131.38(18)
C10 Ir1 Br1 91.12(16)
C15 Ir1 Br1 92.96(18)
C11 Ir1 Br1 112.98(16)
C12 Ir1 Br1 82.40(16)
N1 C1 S1 109.2(4)
N1 C1 Ir1 119.0(4)
S1 C1 Ir1 131.6(3)
C7 C2 N1 127.5(6)
C7 C2 C3 121.4(6)
N1 C2 C3 111.1(5)
C4 C3 C2 120.6(6)
C4 C3 S1 130.2(5)
C2 C3 S1 109.3(4)
C5 C4 C3 117.5(6)
C4 C5 C6 121.7(6)
C7 C6 C5 120.9(6)
C2 C7 C6 118.0(6)
N1 C8 C9 108.7(5)
C10 C9 C8 122.4(6)
C10 C9 Ir1 71.1(3)
C8 C9 Ir1 110.1(4)
C9 C10 Ir1 70.4(3)
C12 C11 C18 124.2(6)
C12 C11 Ir1 73.4(4)
C18 C11 Ir1 109.1(4)
C11 C12 C13 123.6(6)
C11 C12 Ir1 71.3(4)
C13 C12 Ir1 112.3(4)
C12 C13 C14 113.3(5)
C15 C14 C13 112.7(5)
C16 C15 C14 125.4(6)
C16 C15 Ir1 70.4(3)
C14 C15 Ir1 113.2(4)
C15 C16 C17 124.1(6)
C15 C16 Ir1 71.2(4)
C17 C16 Ir1 113.9(4)
C18 C17 C16 114.0(5)
C11 C18 C17 114.7(6)
C1 N1 C2 117.6(5)
C1 N1 C8 118.1(5)
C2 N1 C8 124.0(5)
C1 S1 C3 92.8(3)
C21 Ir2 C29 78.2(2)
C21 Ir2 C30 85.8(2)
C29 Ir2 C30 38.7(2)
C21 Ir2 C31 90.9(2)
C29 Ir2 C31 136.5(2)
C30 Ir2 C31 174.7(2)
C21 Ir2 C32 91.5(2)
C29 Ir2 C32 99.5(2)
C30 Ir2 C32 137.7(2)
C31 Ir2 C32 38.2(2)
C21 Ir2 C35 157.8(2)
C29 Ir2 C35 82.8(2)
C30 Ir2 C35 86.6(2)
C31 Ir2 C35 95.0(2)
C32 Ir2 C35 80.2(2)
C21 Ir2 C36 166.0(2)
C29 Ir2 C36 115.8(2)
C30 Ir2 C36 104.3(2)
C31 Ir2 C36 79.7(2)
C32 Ir2 C36 87.4(2)
C35 Ir2 C36 35.2(2)
C21 Ir2 Br2 88.43(17)
C29 Ir2 Br2 129.15(16)
C30 Ir2 Br2 92.12(16)
C31 Ir2 Br2 91.82(16)
C32 Ir2 Br2 130.06(17)
C35 Ir2 Br2 112.71(17)
C36 Ir2 Br2 81.64(17)
N2 C21 S2 110.5(4)
N2 C21 Ir2 119.5(4)
S2 C21 Ir2 130.0(4)
C27 C22 N2 127.4(6)
C27 C22 C23 121.6(6)
N2 C22 C23 111.0(6)
C24 C23 C22 119.0(6)
C24 C23 S2 130.8(5)
C22 C23 S2 110.1(5)
C25 C24 C23 119.1(6)
C24 C25 C26 121.5(6)
C27 C26 C25 120.8(6)
C26 C27 C22 117.9(6)
N2 C28 C29 108.4(5)
C30 C29 C28 121.8(5)
C30 C29 Ir2 71.1(3)
C28 C29 Ir2 110.3(4)
C29 C30 Ir2 70.2(3)
C32 C31 C38 124.1(5)
C32 C31 Ir2 71.1(3)
C38 C31 Ir2 112.9(4)
C31 C32 C33 123.5(5)
C31 C32 Ir2 70.7(3)
C33 C32 Ir2 114.3(4)
C32 C33 C34 114.1(5)
C35 C34 C33 114.0(5)
C36 C35 C34 124.1(6)
C36 C35 Ir2 73.1(4)
C34 C35 Ir2 108.6(4)
C35 C36 C37 123.8(6)
C35 C36 Ir2 71.7(4)
C37 C36 Ir2 111.9(4)
C36 C37 C38 113.1(5)
C31 C38 C37 113.7(5)
C21 N2 C22 116.2(5)
C21 N2 C28 118.1(5)
C22 N2 C28 125.6(5)
C21 S2 C23 92.1(3)

loop_
_geom_bond_atom_site_label_1
_geom_bond_atom_site_label_2
_geom_bond_distance
Ir1 C1 1.976(6)
Ir1 C9 2.153(6)
Ir1 C16 2.160(6)
Ir1 C10 2.162(6)
Ir1 C15 2.170(6)
Ir1 C11 2.253(6)
Ir1 C12 2.279(6)
Ir1 Br1 2.6207(7)
C1 N1 1.336(7)
C1 S1 1.726(6)
C2 C7 1.379(8)
C2 N1 1.392(7)
C2 C3 1.403(9)
C3 C4 1.390(8)
C3 S1 1.753(6)
C4 C5 1.384(8)
C5 C6 1.390(9)
C6 C7 1.381(8)
C8 N1 1.461(7)
C8 C9 1.496(8)
C9 C10 1.422(8)
C11 C12 1.374(8)
C11 C18 1.495(9)
C12 C13 1.515(8)
C13 C14 1.533(9)
C14 C15 1.508(8)
C15 C16 1.425(9)
C16 C17 1.533(10)
C17 C18 1.516(10)
Ir2 C21 1.984(6)
Ir2 C29 2.140(6)
Ir2 C30 2.153(6)
Ir2 C31 2.154(6)
Ir2 C32 2.159(6)
Ir2 C35 2.250(6)
Ir2 C36 2.266(6)
Ir2 Br2 2.6137(7)
C21 N2 1.327(8)
C21 S2 1.723(6)
C22 C27 1.390(9)
C22 N2 1.395(7)
C22 C23 1.401(8)
C23 C24 1.396(9)
C23 S2 1.729(7)
C24 C25 1.364(10)
C25 C26 1.389(9)
C26 C27 1.378(9)
C28 N2 1.457(7)
C28 C29 1.519(8)
C29 C30 1.423(8)
C31 C32 1.413(8)
C31 C38 1.507(8)
C32 C33 1.517(9)
C33 C34 1.523(9)
C34 C35 1.521(9)
C35 C36 1.367(9)
C36 C37 1.526(9)
C37 C38 1.544(9)
